data_4134320
loop_
_publ_author_name
'Zhou, Jinjie'
'Wu, Hongping'
'Yu, Hongwei'
'Jiang, Shutong'
'Hu, Zhanggui'
'Wang, Jiyang'
'Wu, Yicheng'
'Halasyamani, P. Shiv'

_publ_section_title
;
 BaF<sub>2</sub>TeF<sub>2</sub>(OH)<sub>2</sub>: A UV Nonlinear Optical
 Fluorotellurite Material Designed by Band-Gap Engineering.
;
_journal_name_full 'Journal of the American Chemical Society'
_journal_paper_doi 10.1021/jacs.0c00702
_journal_year 2020
_chemical_formula_sum 'Ba0.5 F2 H O Te0.5'
_chemical_formula_weight 187.48
_space_group_crystal_system orthorhombic
_space_group_IT_number 31
_space_group_name_Hall 'P 2ac -2'
_space_group_name_H-M_alt 'P m n 21'
_atom_sites_solution_hydrogens difmap
_audit_creation_method SHELXL-2018/3
_cell_angle_alpha 90
_cell_angle_beta 90
_cell_angle_gamma 90
_cell_formula_units_Z 4
_cell_length_a 7.5013(4)
_cell_length_b 8.6517(4)
_cell_length_c 4.2142(2)
_cell_measurement_reflns_used 2354
_cell_measurement_temperature 300(2)
_cell_measurement_theta_max 27.50
_cell_measurement_theta_min 3.59
_cell_volume 273.50(2)
_computing_structure_refinement 'SHELXL-2018/3 (Sheldrick, 2018)'
_computing_structure_solution 'SHELXT 2014/5 (Sheldrick, 2014)'
_diffrn_ambient_temperature 300(2)
_diffrn_measured_fraction_theta_full 0.994
_diffrn_measured_fraction_theta_max 0.995
_diffrn_measurement_device_type 'Bruker APEX-II CCD'
_diffrn_measurement_method '\f and \w scans'
_diffrn_radiation_type MoK\a
_diffrn_radiation_wavelength 0.71073
_diffrn_reflns_av_R_equivalents 0.0366
_diffrn_reflns_av_unetI/netI 0.0307
_diffrn_reflns_Laue_measured_fraction_full 0.994
_diffrn_reflns_Laue_measured_fraction_max 0.995
_diffrn_reflns_limit_h_max 9
_diffrn_reflns_limit_h_min -9
_diffrn_reflns_limit_k_max 10
_diffrn_reflns_limit_k_min -11
_diffrn_reflns_limit_l_max 5
_diffrn_reflns_limit_l_min -5
_diffrn_reflns_number 2822
_diffrn_reflns_point_group_measured_fraction_full 0.985
_diffrn_reflns_point_group_measured_fraction_max 0.975
_diffrn_reflns_theta_full 25.242
_diffrn_reflns_theta_max 27.496
_diffrn_reflns_theta_min 2.354
_exptl_absorpt_coefficient_mu 12.492
_exptl_absorpt_correction_type none
_exptl_crystal_colour transparent
_exptl_crystal_density_diffrn 4.553
_exptl_crystal_description slice
_exptl_crystal_F_000 324
_exptl_crystal_size_max 0.035
_exptl_crystal_size_mid 0.030
_exptl_crystal_size_min 0.027
_refine_diff_density_max 1.918
_refine_diff_density_min -1.044
_refine_diff_density_rms 0.222
_refine_ls_abs_structure_details
;
 Flack x determined using 274 quotients [(I+)-(I-)]/[(I+)+(I-)]
 (Parsons, Flack and Wagner, Acta Cryst. B69 (2013) 249-259).
;
_refine_ls_abs_structure_Flack 0.02(3)
_refine_ls_extinction_coef 0.011(2)
_refine_ls_extinction_expression Fc^*^=kFc[1+0.001xFc^2^\l^3^/sin(2\q)]^-1/4^
_refine_ls_extinction_method 'SHELXL-2018/3 (Sheldrick 2018)'
_refine_ls_goodness_of_fit_ref 1.011
_refine_ls_hydrogen_treatment constr
_refine_ls_matrix_type full
_refine_ls_number_parameters 44
_refine_ls_number_reflns 662
_refine_ls_number_restraints 2
_refine_ls_restrained_S_all 1.009
_refine_ls_R_factor_all 0.0201
_refine_ls_R_factor_gt 0.0200
_refine_ls_shift/su_max 0.000
_refine_ls_shift/su_mean 0.000
_refine_ls_structure_factor_coef Fsqd
_refine_ls_weighting_details 'w=1/[\s^2^(Fo^2^)+(0.0314P)^2^+0.6534P] where P=(Fo^2^+2Fc^2^)/3'
_refine_ls_weighting_scheme calc
_refine_ls_wR_factor_gt 0.0521
_refine_ls_wR_factor_ref 0.0522
_reflns_Friedel_coverage 0.728
_reflns_Friedel_fraction_full 0.974
_reflns_Friedel_fraction_max 0.949
_reflns_number_gt 654
_reflns_number_total 662
_reflns_threshold_expression 'I > 2\s(I)'
_cod_data_source_file ja0c00702_si_002.cif
_cod_data_source_block 1_b
_cod_original_formula_sum 'Ba0.50 H F2 O  Te0.50'
_cod_database_code 4134320
_shelx_shelxl_version_number 2018/3
_shelx_space_group_comment
;
The symmetry employed for this shelxl refinement is uniquely defined
by the following loop, which should always be used as a source of
symmetry information in preference to the above space-group names.
They are only intended as comments.
;

loop_
_space_group_symop_operation_xyz
'x, y, z'
'-x+1/2, -y, z+1/2'
'x+1/2, -y, z+1/2'
'-x, y, z'

loop_
_atom_site_label
_atom_site_type_symbol
_atom_site_fract_x
_atom_site_fract_y
_atom_site_fract_z
_atom_site_U_iso_or_equiv
_atom_site_adp_type
_atom_site_occupancy
_atom_site_site_symmetry_order
_atom_site_calc_flag
_atom_site_refinement_flags_posn
_atom_site_refinement_flags_adp
_atom_site_refinement_flags_occupancy
_atom_site_disorder_assembly
_atom_site_disorder_group
Ba1 Ba 1.000000 0.95155(6) 0.74710(15) 0.0123(2) Uani 1 2 d S T P . .
O1 O 0.6862(7) 0.6130(6) 0.2718(15) 0.0198(11) Uani 1 1 d D . . . .
Te1 Te 0.500000 0.56310(7) 0.55507(14) 0.0138(2) Uani 1 2 d S T P . .
F1 F 0.7992(5) 0.8832(5) 0.2466(12) 0.0167(8) Uani 1 1 d . . . . .
F3 F 0.500000 0.3645(7) 0.3238(19) 0.0244(16) Uani 1 2 d S T P . .
F2 F 0.500000 0.7935(7) 0.6711(17) 0.0233(15) Uani 1 2 d S T P . .
H1 H 0.701012 0.578542 0.057278 0.028 Uiso 1 1 d DR U . . .

loop_
_atom_site_aniso_label
_atom_site_aniso_U_11
_atom_site_aniso_U_22
_atom_site_aniso_U_33
_atom_site_aniso_U_23
_atom_site_aniso_U_13
_atom_site_aniso_U_12
Ba1 0.0117(3) 0.0135(3) 0.0116(3) -0.0005(2) 0.000 0.000
O1 0.024(3) 0.014(2) 0.021(3) -0.002(2) 0.006(3) -0.001(2)
Te1 0.0162(4) 0.0102(3) 0.0150(4) 0.0009(3) 0.000 0.000
F1 0.017(2) 0.014(2) 0.018(2) 0.0018(18) -0.001(2) -0.0007(16)
F3 0.032(3) 0.010(3) 0.032(4) -0.005(3) 0.000 0.000
F2 0.028(3) 0.018(3) 0.024(4) -0.001(3) 0.000 0.000

loop_
_atom_type_symbol
_atom_type_description
_atom_type_scat_dispersion_real
_atom_type_scat_dispersion_imag
_atom_type_scat_source
F F 0.0171 0.0103 'International Tables Vol C Tables 4.2.6.8 and 6.1.1.4'
O O 0.0106 0.0060 'International Tables Vol C Tables 4.2.6.8 and 6.1.1.4'
Sr Sr -1.5307 3.2498 'International Tables Vol C Tables 4.2.6.8 and 6.1.1.4'
Te Te -0.5308 1.6751 'International Tables Vol C Tables 4.2.6.8 and 6.1.1.4'
Ba Ba -0.3244 2.2819 'International Tables Vol C Tables 4.2.6.8 and 6.1.1.4'
H H 0.0000 0.0000 'International Tables Vol C Tables 4.2.6.8 and 6.1.1.4'

loop_
_geom_angle_atom_site_label_1
_geom_angle_atom_site_label_2
_geom_angle_atom_site_label_3
_geom_angle
_geom_angle_site_symmetry_1
_geom_angle_site_symmetry_3
_geom_angle_publ_flag
F1 Ba1 F1 69.12(19) 4_756 1_556 ?
F1 Ba1 F1 154.26(17) 4_756 . ?
F1 Ba1 F1 104.95(14) 1_556 . ?
F1 Ba1 F1 104.95(14) 4_756 4_755 ?
F1 Ba1 F1 154.26(17) 1_556 4_755 ?
F1 Ba1 F1 69.02(19) . 4_755 ?
F1 Ba1 F1 69.02(12) 4_756 3_575 ?
F1 Ba1 F1 126.79(19) 1_556 3_575 ?
F1 Ba1 F1 126.64(18) . 3_575 ?
F1 Ba1 F1 68.97(11) 4_755 3_575 ?
F1 Ba1 F1 126.79(19) 4_756 2_675 ?
F1 Ba1 F1 69.02(12) 1_556 2_675 ?
F1 Ba1 F1 68.97(11) . 2_675 ?
F1 Ba1 F1 126.64(18) 4_755 2_675 ?
F1 Ba1 F1 114.99(17) 3_575 2_675 ?
F1 Ba1 F3 71.68(15) 4_756 2_665 ?
F1 Ba1 F3 71.68(15) 1_556 2_665 ?
F1 Ba1 F3 82.65(16) . 2_665 ?
F1 Ba1 F3 82.65(16) 4_755 2_665 ?
F1 Ba1 F3 122.26(9) 3_575 2_665 ?
F1 Ba1 F3 122.26(9) 2_675 2_665 ?
F1 Ba1 F2 70.98(14) 4_756 2_675 ?
F1 Ba1 F2 70.98(14) 1_556 2_675 ?
F1 Ba1 F2 132.25(12) . 2_675 ?
F1 Ba1 F2 132.25(12) 4_755 2_675 ?
F1 Ba1 F2 65.35(11) 3_575 2_675 ?
F1 Ba1 F2 65.35(11) 2_675 2_675 ?
F3 Ba1 F2 134.2(2) 2_665 2_675 ?
F1 Ba1 F2 137.45(11) 4_756 2_674 ?
F1 Ba1 F2 137.45(11) 1_556 2_674 ?
F1 Ba1 F2 64.05(13) . 2_674 ?
F1 Ba1 F2 64.05(13) 4_755 2_674 ?
F1 Ba1 F2 68.78(11) 3_575 2_674 ?
F1 Ba1 F2 68.78(11) 2_675 2_674 ?
F3 Ba1 F2 139.0(2) 2_665 2_674 ?
F2 Ba1 F2 86.76(16) 2_675 2_674 ?
F1 Ba1 Ba1 142.45(10) 4_756 1_554 ?
F1 Ba1 Ba1 142.45(10) 1_556 1_554 ?
F1 Ba1 Ba1 37.50(9) . 1_554 ?
F1 Ba1 Ba1 37.50(9) 4_755 1_554 ?
F1 Ba1 Ba1 89.95(11) 3_575 1_554 ?
F1 Ba1 Ba1 89.95(11) 2_675 1_554 ?
F3 Ba1 Ba1 96.74(17) 2_665 1_554 ?
F2 Ba1 Ba1 129.01(14) 2_675 1_554 ?
F2 Ba1 Ba1 42.25(12) 2_674 1_554 ?
F1 Ba1 Ba1 155.40(9) 4_756 2_674 ?
F1 Ba1 Ba1 86.46(9) 1_556 2_674 ?
F1 Ba1 Ba1 34.54(9) . 2_674 ?
F1 Ba1 Ba1 98.39(10) 4_755 2_674 ?
F1 Ba1 Ba1 128.21(10) 3_575 2_674 ?
F1 Ba1 Ba1 34.43(10) 2_675 2_674 ?
F3 Ba1 Ba1 104.26(8) 2_665 2_674 ?
F2 Ba1 Ba1 98.86(7) 2_675 2_674 ?
F2 Ba1 Ba1 61.02(3) 2_674 2_674 ?
Ba1 Ba1 Ba1 61.265(2) 1_554 2_674 ?
F1 Ba1 Ba1 86.46(9) 4_756 2_774 ?
F1 Ba1 Ba1 155.40(9) 1_556 2_774 ?
F1 Ba1 Ba1 98.39(10) . 2_774 ?
F1 Ba1 Ba1 34.54(9) 4_755 2_774 ?
F1 Ba1 Ba1 34.43(10) 3_575 2_774 ?
F1 Ba1 Ba1 128.21(10) 2_675 2_774 ?
F3 Ba1 Ba1 104.26(8) 2_665 2_774 ?
F2 Ba1 Ba1 98.86(7) 2_675 2_774 ?
F2 Ba1 Ba1 61.02(3) 2_674 2_774 ?
Ba1 Ba1 Ba1 61.266(3) 1_554 2_774 ?
Ba1 Ba1 Ba1 117.684(10) 2_674 2_774 ?
Te1 O1 H1 127.7 . . ?
O1 Te1 O1 95.5(4) . 4_655 ?
O1 Te1 F3 83.5(2) . . ?
O1 Te1 F3 83.5(2) 4_655 . ?
O1 Te1 F2 85.9(2) . . ?
O1 Te1 F2 85.9(2) 4_655 . ?
F3 Te1 F2 164.2(3) . . ?
Ba1 F1 Ba1 104.95(13) 1_554 . ?
Ba1 F1 Ba1 111.06(16) 1_554 2_674 ?
Ba1 F1 Ba1 110.95(17) . 2_674 ?
Te1 F3 Ba1 157.2(4) . 2_664 ?
Te1 F2 Ba1 127.2(3) . 2_674 ?
Te1 F2 Ba1 146.0(3) . 2_675 ?
Ba1 F2 Ba1 86.76(16) 2_674 2_675 ?

loop_
_geom_bond_atom_site_label_1
_geom_bond_atom_site_label_2
_geom_bond_distance
_geom_bond_site_symmetry_2
_geom_bond_publ_flag
Ba1 F1 2.655(5) 4_756 ?
Ba1 F1 2.655(5) 1_556 ?
Ba1 F1 2.659(5) . ?
Ba1 F1 2.659(5) 4_755 ?
Ba1 F1 2.661(4) 3_575 ?
Ba1 F1 2.661(4) 2_675 ?
Ba1 F3 2.754(6) 2_665 ?
Ba1 F2 2.838(7) 2_675 ?
Ba1 F2 3.280(7) 2_674 ?
Ba1 Ba1 4.2142(2) 1_554 ?
Ba1 Ba1 4.3829(3) 2_674 ?
Ba1 Ba1 4.3829(3) 2_774 ?
O1 Te1 1.887(6) . ?
O1 H1 0.9584 . ?
Te1 F3 1.975(6) . ?
Te1 F2 2.053(6) . ?
